data_2020367
loop_
_publ_author_name
'Meetsma, A.'
'Wiegers, G.A.'
'Haange, R.J.'
'de Boer, J.L.'
'Boom, G.'

_publ_section_title
;
 Structure of two modifications of dysprosium sesquisulfide, Dy2S3
;
_journal_name_full 'Acta Crystallographica C (39,1983-)'
_journal_page_first 2287
_journal_page_last 2291
_journal_volume 47
_journal_year 1991
_chemical_formula_sum 'Dy2 S3'
_space_group_IT_number 62
_symmetry_space_group_name_Hall '-P 2ac 2n'
_symmetry_space_group_name_H-M 'P n m a'
_cell_angle_alpha 90
_cell_angle_beta 90
_cell_angle_gamma 90
_cell_formula_units_Z 4
_cell_length_a 10.609
_cell_length_b 3.864
_cell_length_c 10.429
_cell_volume 427.518
_citation_journal_id_ASTM ACSCEE
_cod_data_source_file Meetsma_ACSCEE_1991_1591.cif
_cod_data_source_block Dy2S3
_cod_original_cell_volume 427.5179
_cod_database_code 2020367

loop_
_symmetry_equiv_pos_as_xyz
x,y,z
-x+1/2,-y,z+1/2
x+1/2,-y+1/2,-z+1/2
-x,y+1/2,-z
-x,-y,-z
x-1/2,y,-z-1/2
-x-1/2,y-1/2,z-1/2
x,-y-1/2,z

loop_
_atom_site_label
_atom_site_type_symbol
_atom_site_fract_x
_atom_site_fract_y
_atom_site_fract_z
_atom_site_occupancy
_atom_site_U_iso_or_equiv
Dy2 Dy+3 0.00998 0.25 0.18701 1 0.0
Dy1 Dy+3 -0.30792 0.25 -0.00433 1 0.0
S2 S-2 0.4535 0.25 -0.1266 1 0.0
S1 S-2 -0.1193 0.75 0.0552 1 0.0
S3 S-2 -0.2725 0.75 -0.1977 1 0.0
